data_4517062
loop_
_publ_author_name
'Khorasani, Sanaz'
'Fernandes, Manuel A.'

_publ_section_title
;
 Cooperativity and Feedback Mechanisms in the
 Single-Crystal-to-Single-Crystal Solid-State Diels--Alder Reaction of
 9-Methylanthracene with Bis(N-cyclobutylimino)-1,4-dithiin
;
_journal_issue 12
_journal_name_full 'Crystal Growth &amp; Design'
_journal_page_first 5499
_journal_paper_doi 10.1021/cg401474f
_journal_volume 13
_journal_year 2013
_chemical_absolute_configuration ad
_chemical_formula_moiety
;
0.95(C31 H26 N2 O4 S2),  0.05(C16 H14 N2 O4 S2),  0.05(C15 H12)
;
_chemical_formula_sum 'C31 H26 N2 O4 S2'
_chemical_formula_weight 554.66
_space_group_IT_number 1
_space_group_name_Hall 'P 1'
_space_group_name_H-M_alt 'P 1'
_symmetry_cell_setting triclinic
_symmetry_space_group_name_Hall 'P 1'
_symmetry_space_group_name_H-M 'P 1'
_atom_sites_solution_hydrogens geom
_atom_sites_solution_primary direct
_atom_sites_solution_secondary difmap
_audit_creation_method SHELXL-97
_cell_angle_alpha 76.071(3)
_cell_angle_beta 86.803(3)
_cell_angle_gamma 83.784(3)
_cell_formula_units_Z 1
_cell_length_a 7.5190(7)
_cell_length_b 8.8836(8)
_cell_length_c 10.1342(9)
_cell_measurement_reflns_used 1833
_cell_measurement_temperature 173(2)
_cell_measurement_theta_max 28.17
_cell_measurement_theta_min 2.37
_cell_volume 652.84(10)
_computing_cell_refinement 'Bruker SAINT'
_computing_data_collection 'Bruker APEX2'
_computing_data_reduction 'Bruker SAINT'
_computing_molecular_graphics 'Bruker SHELXTL'
_computing_publication_material 'Bruker SHELXTL'
_computing_structure_refinement 'SHELXL-97 (Sheldrick, 1997)'
_computing_structure_solution 'SHELXS-97 (Sheldrick, 2008)'
_diffrn_ambient_temperature 173(2)
_diffrn_measured_fraction_theta_full 1.000
_diffrn_measured_fraction_theta_max 1.000
_diffrn_measurement_device_type 'Bruker APEX-II CCD'
_diffrn_measurement_method '\f and \w scans'
_diffrn_radiation_monochromator graphite
_diffrn_radiation_source 'fine-focus sealed tube'
_diffrn_radiation_type MoK\a
_diffrn_radiation_wavelength 0.71073
_diffrn_reflns_av_R_equivalents 0.0541
_diffrn_reflns_av_sigmaI/netI 0.0904
_diffrn_reflns_limit_h_max 8
_diffrn_reflns_limit_h_min -8
_diffrn_reflns_limit_k_max 10
_diffrn_reflns_limit_k_min -10
_diffrn_reflns_limit_l_max 12
_diffrn_reflns_limit_l_min -12
_diffrn_reflns_number 8233
_diffrn_reflns_theta_full 24.99
_diffrn_reflns_theta_max 24.99
_diffrn_reflns_theta_min 2.07
_diffrn_standards_number 0
_exptl_absorpt_coefficient_mu 0.246
_exptl_absorpt_correction_type none
_exptl_crystal_colour yellow
_exptl_crystal_density_diffrn 1.411
_exptl_crystal_density_method 'not measured'
_exptl_crystal_description plate
_exptl_crystal_F_000 290
_exptl_crystal_size_max 0.42
_exptl_crystal_size_mid 0.17
_exptl_crystal_size_min 0.06
_refine_diff_density_max 0.147
_refine_diff_density_min -0.130
_refine_diff_density_rms 0.030
_refine_ls_abs_structure_details 'Flack H D (1983), Acta Cryst. A39, 876-881'
_refine_ls_abs_structure_Flack 0.17(19)
_refine_ls_extinction_method none
_refine_ls_goodness_of_fit_ref 0.949
_refine_ls_hydrogen_treatment constr
_refine_ls_matrix_type full
_refine_ls_number_parameters 713
_refine_ls_number_reflns 4578
_refine_ls_number_restraints 888
_refine_ls_restrained_S_all 0.903
_refine_ls_R_factor_all 0.1229
_refine_ls_R_factor_gt 0.0467
_refine_ls_shift/su_max 0.002
_refine_ls_shift/su_mean 0.000
_refine_ls_structure_factor_coef Fsqd
_refine_ls_weighting_details 'calc w=1/[\s^2^(Fo^2^)+(0.0354P)^2^+0.0000P] where P=(Fo^2^+2Fc^2^)/3'
_refine_ls_weighting_scheme calc
_refine_ls_wR_factor_gt 0.0756
_refine_ls_wR_factor_ref 0.0951
_reflns_number_gt 2354
_reflns_number_total 4578
_reflns_threshold_expression >2sigma(I)
_cod_data_source_file 12s_sk125_d4mawaterb3d_0s-95p-x1.cif
_cod_data_source_block 12s_sk125_d4mawaterb3d_0s
_cod_depositor_comments
;
The following automatic conversions were performed:

data item '_symmetry_cell_setting' value 'Triclinic' was changed to
'triclinic' in accordance with the
/home/saulius/struct/COD-crude-data/automatic-downloads/DataCite-retrospective/ACS/depositions/lib/dictionaries/cif_core.dic
dictionary named 'cif_core.dic' version 2.4.2 last updated on
2011-04-26.

Automatic conversion script
Id: cif_fix_values 6909 2019-04-08 15:41:33Z antanas 
;
_cod_original_sg_symbol_H-M P1
_cod_database_code 4517062

loop_
_symmetry_equiv_pos_as_xyz
'x, y, z'

loop_
_atom_site_label
_atom_site_type_symbol
_atom_site_fract_x
_atom_site_fract_y
_atom_site_fract_z
_atom_site_U_iso_or_equiv
_atom_site_adp_type
_atom_site_occupancy
_atom_site_symmetry_multiplicity
_atom_site_calc_flag
_atom_site_refinement_flags
_atom_site_disorder_assembly
_atom_site_disorder_group
C1A C 0.717(6) 0.235(5) 0.344(4) 0.026(5) Uiso 0.053(3) 1 d P A 2
C2A C 0.648(6) 0.358(5) 0.426(4) 0.026(5) Uiso 0.053(3) 1 d PR A 2
C3A C 0.635(6) 0.500(5) 0.336(4) 0.026(5) Uiso 0.053(3) 1 d PR A 2
C4A C 0.695(6) 0.470(5) 0.201(4) 0.026(5) Uiso 0.053(3) 1 d PR A 2
C5A C 0.467(6) 0.508(5) 0.758(4) 0.026(5) Uiso 0.053(3) 1 d PR A 2
C6A C 0.522(6) 0.493(5) 0.617(4) 0.026(5) Uiso 0.053(3) 1 d PR A 2
C7A C 0.515(6) 0.627(5) 0.530(4) 0.026(5) Uiso 0.053(3) 1 d PR A 2
C8A C 0.449(6) 0.745(5) 0.600(4) 0.026(5) Uiso 0.053(3) 1 d PR A 2
C9A C 0.771(6) 0.244(5) 0.094(4) 0.026(5) Uiso 0.053(3) 1 d PR A 2
H9A H 0.7520 0.3277 0.0086 0.031 Uiso 0.053(3) 1 calc PR A 2
C10A C 0.946(6) 0.145(5) 0.078(4) 0.026(5) Uiso 0.053(3) 1 d PR A 2
H10A H 1.0021 0.0915 0.1648 0.031 Uiso 0.053(3) 1 calc PR A 2
H10B H 1.0330 0.1998 0.0120 0.031 Uiso 0.053(3) 1 calc PR A 2
C11A C 0.835(6) 0.042(5) 0.020(4) 0.026(5) Uiso 0.053(3) 1 d PR A 2
H11A H 0.8344 0.0684 -0.0810 0.031 Uiso 0.053(3) 1 calc PR A 2
H11B H 0.8671 -0.0712 0.0556 0.031 Uiso 0.053(3) 1 calc PR A 2
C12A C 0.667(6) 0.106(5) 0.086(4) 0.026(5) Uiso 0.053(3) 1 d PR A 2
H12A H 0.6342 0.0406 0.1760 0.031 Uiso 0.053(3) 1 calc PR A 2
H12B H 0.5633 0.1356 0.0263 0.031 Uiso 0.053(3) 1 calc PR A 2
C13A C 0.386(6) 0.745(5) 0.851(4) 0.026(5) Uiso 0.053(3) 1 d PR A 2
H13A H 0.3923 0.6621 0.9379 0.031 Uiso 0.053(3) 1 calc PR A 2
C14A C 0.498(6) 0.875(5) 0.866(4) 0.026(5) Uiso 0.053(3) 1 d PR A 2
H14A H 0.5380 0.9409 0.7785 0.031 Uiso 0.053(3) 1 calc PR A 2
H14B H 0.5994 0.8380 0.9283 0.031 Uiso 0.053(3) 1 calc PR A 2
C15A C 0.328(6) 0.947(5) 0.933(4) 0.026(5) Uiso 0.053(3) 1 d PR A 2
H15A H 0.3059 1.0616 0.9010 0.031 Uiso 0.053(3) 1 calc PR A 2
H15B H 0.3215 0.9134 1.0331 0.031 Uiso 0.053(3) 1 calc PR A 2
C16A C 0.217(6) 0.854(5) 0.859(4) 0.026(5) Uiso 0.053(3) 1 d PR A 2
H16A H 0.1188 0.8036 0.9159 0.031 Uiso 0.053(3) 1 calc PR A 2
H16B H 0.1739 0.9142 0.7690 0.031 Uiso 0.053(3) 1 calc PR A 2
N1A N 0.739(6) 0.315(5) 0.211(4) 0.026(5) Uiso 0.053(3) 1 d PR A 2
N2A N 0.425(6) 0.671(5) 0.739(4) 0.026(5) Uiso 0.053(3) 1 d PR A 2
O1A O 0.748(6) 0.099(5) 0.392(4) 0.026(5) Uiso 0.053(3) 1 d PR A 2
O2A O 0.709(6) 0.570(5) 0.094(4) 0.026(5) Uiso 0.053(3) 1 d PR A 2
O3A O 0.462(6) 0.409(5) 0.859(4) 0.026(5) Uiso 0.053(3) 1 d PR A 2
O4A O 0.422(6) 0.886(5) 0.554(4) 0.026(5) Uiso 0.053(3) 1 d PR A 2
S1A S 0.595(6) 0.302(5) 0.597(4) 0.026(5) Uiso 0.053(3) 1 d PR A 2
S2A S 0.571(6) 0.684(5) 0.355(4) 0.026(5) Uiso 0.053(3) 1 d PR A 2
C17A C 0.081(4) 0.367(3) 0.537(2) 0.026(5) Uiso 0.053(3) 1 d P A 2
C18A C 0.006(4) 0.495(3) 0.585(2) 0.026(5) Uiso 0.053(3) 1 d PR A 2
C19A C -0.059(4) 0.478(3) 0.715(2) 0.026(5) Uiso 0.053(3) 1 d PR A 2
H19A H -0.0540 0.3779 0.7754 0.031 Uiso 0.053(3) 1 calc PR A 2
C20A C -0.131(4) 0.603(3) 0.760(2) 0.026(5) Uiso 0.053(3) 1 d PR A 2
H20A H -0.1754 0.5912 0.8508 0.031 Uiso 0.053(3) 1 calc PR A 2
C21A C -0.140(4) 0.756(3) 0.668(2) 0.026(5) Uiso 0.053(3) 1 d PR A 2
H21A H -0.1880 0.8448 0.6996 0.031 Uiso 0.053(3) 1 calc PR A 2
C22A C -0.080(4) 0.770(3) 0.538(2) 0.026(5) Uiso 0.053(3) 1 d PR A 2
H22A H -0.0894 0.8711 0.4781 0.031 Uiso 0.053(3) 1 calc PR A 2
C23A C -0.004(4) 0.642(3) 0.486(2) 0.026(5) Uiso 0.053(3) 1 d PR A 2
C24A C 0.060(4) 0.662(3) 0.353(2) 0.026(5) Uiso 0.053(3) 1 d PR A 2
H24A H 0.0557 0.7618 0.2924 0.031 Uiso 0.053(3) 1 calc PR A 2
C25A C 0.129(4) 0.528(3) 0.312(2) 0.026(5) Uiso 0.053(3) 1 d PR A 2
C26A C 0.200(4) 0.528(3) 0.171(2) 0.026(5) Uiso 0.053(3) 1 d PR A 2
H26A H 0.1929 0.6243 0.1047 0.031 Uiso 0.053(3) 1 calc PR A 2
C27A C 0.275(4) 0.397(3) 0.131(2) 0.026(5) Uiso 0.053(3) 1 d PR A 2
H27A H 0.3194 0.4036 0.0401 0.031 Uiso 0.053(3) 1 calc PR A 2
C28A C 0.283(4) 0.256(3) 0.225(2) 0.026(5) Uiso 0.053(3) 1 d PR A 2
H28A H 0.3361 0.1660 0.1981 0.031 Uiso 0.053(3) 1 calc PR A 2
C29A C 0.220(4) 0.240(3) 0.353(2) 0.026(5) Uiso 0.053(3) 1 d PR A 2
H29A H 0.2263 0.1395 0.4136 0.031 Uiso 0.053(3) 1 calc PR A 2
C30A C 0.141(4) 0.374(3) 0.401(2) 0.026(5) Uiso 0.053(3) 1 d PR A 2
C31A C 0.098(4) 0.204(3) 0.633(2) 0.026(5) Uiso 0.053(3) 1 d PR A 2
H31A H 0.1531 0.1278 0.5836 0.039 Uiso 0.053(3) 1 calc PR A 2
H31B H -0.0208 0.1761 0.6682 0.039 Uiso 0.053(3) 1 calc PR A 2
H31C H 0.1733 0.2043 0.7091 0.039 Uiso 0.053(3) 1 calc PR A 2
C1B C 0.732(5) 0.2429(15) 0.3327(13) 0.051(3) Uani 0.495(5) 1 d PDU B 1
C2B C 0.681(2) 0.3632(17) 0.4134(13) 0.052(3) Uani 0.495(5) 1 d PDU B 1
C3B C 0.679(3) 0.5129(15) 0.3290(16) 0.056(3) Uani 0.495(5) 1 d PDU B 1
C4B C 0.713(6) 0.4906(14) 0.1894(15) 0.053(3) Uani 0.495(5) 1 d PDU B 1
C5B C 0.448(3) 0.5240(15) 0.7238(12) 0.043(2) Uani 0.495(5) 1 d PDU B 1
C6B C 0.4424(17) 0.4935(12) 0.5815(11) 0.0435(16) Uani 0.495(5) 1 d PDU B 1
C7B C 0.4221(16) 0.6428(12) 0.4804(10) 0.0432(16) Uani 0.495(5) 1 d PDU B 1
C8B C 0.428(4) 0.7605(13) 0.5710(13) 0.047(2) Uani 0.495(5) 1 d PDU B 1
C9B C 0.781(2) 0.2653(15) 0.0753(12) 0.056(3) Uani 0.495(5) 1 d PDU B 1
H9B H 0.7653 0.3538 -0.0068 0.068 Uiso 0.495(5) 1 calc PR B 1
C10B C 0.950(2) 0.1680(19) 0.0525(16) 0.057(3) Uani 0.495(5) 1 d PDU B 1
H10C H 1.0011 0.0995 0.1366 0.068 Uiso 0.495(5) 1 calc PR B 1
H10D H 1.0425 0.2274 -0.0043 0.068 Uiso 0.495(5) 1 calc PR B 1
C11B C 0.837(2) 0.0859(14) -0.0261(12) 0.061(3) Uani 0.495(5) 1 d PDU B 1
H11C H 0.8675 -0.0283 -0.0083 0.073 Uiso 0.495(5) 1 calc PR B 1
H11D H 0.8334 0.1334 -0.1250 0.073 Uiso 0.495(5) 1 calc PR B 1
C12B C 0.663(2) 0.1362(17) 0.0575(16) 0.056(3) Uani 0.495(5) 1 d PDU B 1
H12C H 0.5557 0.1757 0.0026 0.068 Uiso 0.495(5) 1 calc PR B 1
H12D H 0.6353 0.0594 0.1425 0.068 Uiso 0.495(5) 1 calc PR B 1
C13B C 0.404(2) 0.7562(17) 0.8163(13) 0.061(3) Uani 0.495(5) 1 d PDU B 1
H13B H 0.4097 0.6740 0.9033 0.073 Uiso 0.495(5) 1 calc PR B 1
C14B C 0.519(2) 0.882(2) 0.823(2) 0.064(3) Uani 0.495(5) 1 d PDU B 1
H14C H 0.5566 0.9434 0.7331 0.077 Uiso 0.495(5) 1 calc PR B 1
H14D H 0.6225 0.8446 0.8825 0.077 Uiso 0.495(5) 1 calc PR B 1
C15B C 0.364(2) 0.964(2) 0.8899(19) 0.065(4) Uani 0.495(5) 1 d PDU B 1
H15C H 0.3519 1.0788 0.8566 0.078 Uiso 0.495(5) 1 calc PR B 1
H15D H 0.3613 0.9328 0.9905 0.078 Uiso 0.495(5) 1 calc PR B 1
C16B C 0.239(2) 0.8799(18) 0.8228(17) 0.063(3) Uani 0.495(5) 1 d PDU B 1
H16C H 0.1964 0.9402 0.7328 0.075 Uiso 0.495(5) 1 calc PR B 1
H16D H 0.1380 0.8381 0.8828 0.075 Uiso 0.495(5) 1 calc PR B 1
N1B N 0.753(3) 0.3333(12) 0.1988(11) 0.050(3) Uani 0.495(5) 1 d PDU B 1
N2B N 0.417(3) 0.6859(13) 0.7050(11) 0.050(2) Uani 0.495(5) 1 d PDU B 1
O1B O 0.776(3) 0.1074(14) 0.3655(13) 0.069(4) Uani 0.495(5) 1 d PDU B 1
O2B O 0.720(4) 0.5866(13) 0.0838(15) 0.049(4) Uani 0.495(5) 1 d PDU B 1
O3B O 0.476(4) 0.4239(14) 0.8300(10) 0.050(4) Uani 0.495(5) 1 d PDU B 1
O4B O 0.429(4) 0.9016(12) 0.5195(14) 0.063(4) Uani 0.495(5) 1 d PDU B 1
S1B S 0.6441(8) 0.3407(6) 0.5841(6) 0.0584(15) Uani 0.495(5) 1 d PU B 1
S2B S 0.6175(8) 0.6918(5) 0.3638(5) 0.0509(14) Uani 0.495(5) 1 d PU B 1
C17B C 0.2657(18) 0.4052(9) 0.5884(11) 0.0515(18) Uani 0.495(5) 1 d PDU B 1
C18B C 0.1146(19) 0.5205(13) 0.6205(13) 0.051(2) Uani 0.495(5) 1 d PDU B 1
C19B C 0.007(2) 0.4990(18) 0.7322(14) 0.056(3) Uani 0.495(5) 1 d PDU B 1
H19B H 0.0164 0.4016 0.7969 0.067 Uiso 0.495(5) 1 calc PR B 1
C20B C -0.112(4) 0.6122(16) 0.7529(14) 0.063(3) Uani 0.495(5) 1 d PDU B 1
H20B H -0.1852 0.5992 0.8336 0.075 Uiso 0.495(5) 1 calc PR B 1
C21B C -0.129(3) 0.7650(18) 0.6435(15) 0.066(4) Uani 0.495(5) 1 d PDU B 1
H21B H -0.2238 0.8441 0.6473 0.079 Uiso 0.495(5) 1 calc PR B 1
C22B C -0.0137(17) 0.7812(14) 0.5490(12) 0.050(3) Uani 0.495(5) 1 d PDU B 1
H22B H -0.0044 0.8835 0.4946 0.061 Uiso 0.495(5) 1 calc PR B 1
C23B C 0.1018(17) 0.6620(13) 0.5172(12) 0.049(2) Uani 0.495(5) 1 d PDU B 1
C24B C 0.2450(16) 0.6712(11) 0.4092(11) 0.0465(18) Uani 0.495(5) 1 d PDU B 1
H24B H 0.2330 0.7714 0.3382 0.056 Uiso 0.495(5) 1 calc PR B 1
C25B C 0.2382(18) 0.5311(13) 0.3525(12) 0.051(2) Uani 0.495(5) 1 d PDU B 1
C26B C 0.245(2) 0.5284(16) 0.2111(12) 0.062(3) Uani 0.495(5) 1 d PDU B 1
H26B H 0.2488 0.6230 0.1434 0.074 Uiso 0.495(5) 1 calc PR B 1
C27B C 0.245(3) 0.3814(16) 0.1708(13) 0.070(3) Uani 0.495(5) 1 d PDU B 1
H27B H 0.2421 0.3827 0.0770 0.084 Uiso 0.495(5) 1 calc PR B 1
C28B C 0.248(3) 0.2559(17) 0.2550(13) 0.071(3) Uani 0.495(5) 1 d PDU B 1
H28B H 0.2377 0.1636 0.2256 0.086 Uiso 0.495(5) 1 calc PR B 1
C29B C 0.270(2) 0.2454(13) 0.4082(12) 0.060(3) Uani 0.495(5) 1 d PDU B 1
H29B H 0.2898 0.1492 0.4736 0.072 Uiso 0.495(5) 1 calc PR B 1
C30B C 0.257(2) 0.3915(13) 0.4421(12) 0.053(2) Uani 0.495(5) 1 d PDU B 1
C31B C 0.2532(12) 0.2466(8) 0.6869(8) 0.076(3) Uani 0.495(5) 1 d PDU B 1
H31D H 0.3449 0.1705 0.6617 0.114 Uiso 0.495(5) 1 calc PR B 1
H31E H 0.1345 0.2125 0.6825 0.114 Uiso 0.495(5) 1 calc PR B 1
H31F H 0.2722 0.2550 0.7796 0.114 Uiso 0.495(5) 1 calc PR B 1
C1C C 0.740(5) 0.2387(15) 0.3550(12) 0.037(2) Uani 0.452(5) 1 d PDU C 3
C2C C 0.725(2) 0.3713(16) 0.4240(13) 0.0357(15) Uani 0.452(5) 1 d PDU C 3
C3C C 0.709(2) 0.5141(15) 0.3281(15) 0.0390(16) Uani 0.452(5) 1 d PDU C 3
C4C C 0.713(5) 0.4745(14) 0.1942(14) 0.041(2) Uani 0.452(5) 1 d PDU C 3
C5C C 0.462(4) 0.5033(15) 0.7501(12) 0.039(3) Uani 0.452(5) 1 d PDU C 3
C6C C 0.487(2) 0.4770(14) 0.6060(13) 0.041(2) Uani 0.452(5) 1 d PDU C 3
C7C C 0.477(2) 0.6272(14) 0.5072(11) 0.035(2) Uani 0.452(5) 1 d PDU C 3
C8C C 0.427(4) 0.7421(14) 0.6004(12) 0.036(2) Uani 0.452(5) 1 d PDU C 3
C9C C 0.760(2) 0.2314(15) 0.1017(13) 0.045(3) Uani 0.452(5) 1 d PDU C 3
H9C H 0.7410 0.3105 0.0137 0.054 Uiso 0.452(5) 1 calc PR C 3
C10C C 0.934(2) 0.135(2) 0.0894(18) 0.050(3) Uani 0.452(5) 1 d PDU C 3
H10E H 0.9871 0.0814 0.1777 0.060 Uiso 0.452(5) 1 calc PR C 3
H10F H 1.0228 0.1902 0.0257 0.060 Uiso 0.452(5) 1 calc PR C 3
C11C C 0.827(3) 0.0306(17) 0.0278(16) 0.050(3) Uani 0.452(5) 1 d PDU C 3
H11E H 0.8631 -0.0823 0.0608 0.060 Uiso 0.452(5) 1 calc PR C 3
H11F H 0.8253 0.0605 -0.0728 0.060 Uiso 0.452(5) 1 calc PR C 3
C12C C 0.650(2) 0.0909(16) 0.1007(17) 0.047(3) Uani 0.452(5) 1 d PDU C 3
H12E H 0.5434 0.1183 0.0430 0.057 Uiso 0.452(5) 1 calc PR C 3
H12F H 0.6215 0.0255 0.1917 0.057 Uiso 0.452(5) 1 calc PR C 3
C13C C 0.403(2) 0.7312(17) 0.8467(14) 0.045(3) Uani 0.452(5) 1 d PDU C 3
H13C H 0.4211 0.6474 0.9320 0.054 Uiso 0.452(5) 1 calc PR C 3
C14C C 0.4882(19) 0.872(2) 0.8603(19) 0.045(3) Uani 0.452(5) 1 d PDU C 3
H14E H 0.5236 0.9390 0.7719 0.055 Uiso 0.452(5) 1 calc PR C 3
H14F H 0.5892 0.8464 0.9231 0.055 Uiso 0.452(5) 1 calc PR C 3
C15C C 0.317(2) 0.934(2) 0.9222(19) 0.054(3) Uani 0.452(5) 1 d PDU C 3
H15E H 0.2837 1.0471 0.8858 0.065 Uiso 0.452(5) 1 calc PR C 3
H15F H 0.3115 0.9069 1.0229 0.065 Uiso 0.452(5) 1 calc PR C 3
C16C C 0.2175(19) 0.828(2) 0.8574(19) 0.051(3) Uani 0.452(5) 1 d PDU C 3
H16E H 0.1659 0.8813 0.7684 0.061 Uiso 0.452(5) 1 calc PR C 3
H16F H 0.1284 0.7702 0.9191 0.061 Uiso 0.452(5) 1 calc PR C 3
N1C N 0.727(3) 0.3146(13) 0.2160(11) 0.040(2) Uani 0.452(5) 1 d PDU C 3
N2C N 0.436(2) 0.6651(13) 0.7335(10) 0.035(2) Uani 0.452(5) 1 d PDU C 3
O1C O 0.743(3) 0.1023(13) 0.3982(12) 0.034(3) Uani 0.452(5) 1 d PDU C 3
O2C O 0.690(5) 0.5595(15) 0.0835(15) 0.052(4) Uani 0.452(5) 1 d PDU C 3
O3C O 0.447(5) 0.3998(16) 0.8543(12) 0.059(5) Uani 0.452(5) 1 d PDU C 3
O4C O 0.398(3) 0.8838(11) 0.5516(14) 0.038(4) Uani 0.452(5) 1 d PDU C 3
S1C S 0.5481(8) 0.3086(6) 0.5638(6) 0.0446(14) Uani 0.452(5) 1 d PU C 3
S2C S 0.5245(7) 0.6599(5) 0.3408(5) 0.0411(12) Uani 0.452(5) 1 d PU C 3
C17C C 0.9124(17) 0.3303(10) 0.5133(11) 0.0432(18) Uani 0.452(5) 1 d PDU C 3
C18C C 0.914(2) 0.4656(13) 0.5800(12) 0.047(2) Uani 0.452(5) 1 d PDU C 3
C19C C 0.931(3) 0.4547(17) 0.7133(12) 0.058(3) Uani 0.452(5) 1 d PDU C 3
H19C H 0.9559 0.3553 0.7734 0.069 Uiso 0.452(5) 1 calc PR C 3
C20C C 0.914(4) 0.5814(17) 0.7609(14) 0.066(4) Uani 0.452(5) 1 d PDU C 3
H20C H 0.9136 0.5750 0.8559 0.080 Uiso 0.452(5) 1 calc PR C 3
C21C C 0.896(4) 0.7389(16) 0.6577(16) 0.066(4) Uani 0.452(5) 1 d PDU C 3
H21C H 0.8728 0.8335 0.6866 0.079 Uiso 0.452(5) 1 calc PR C 3
C22C C 0.914(3) 0.7392(13) 0.5341(14) 0.061(3) Uani 0.452(5) 1 d PDU C 3
H22C H 0.9277 0.8363 0.4719 0.074 Uiso 0.452(5) 1 calc PR C 3
C23C C 0.914(2) 0.6101(12) 0.4807(12) 0.050(2) Uani 0.452(5) 1 d PDU C 3
C24C C 0.9010(18) 0.5989(11) 0.3380(11) 0.0470(19) Uani 0.452(5) 1 d PDU C 3
H24C H 0.9049 0.7022 0.2717 0.056 Uiso 0.452(5) 1 calc PR C 3
C25C C 1.0498(19) 0.4816(14) 0.3126(13) 0.047(2) Uani 0.452(5) 1 d PDU C 3
C26C C 1.1625(19) 0.4889(19) 0.1922(14) 0.057(3) Uani 0.452(5) 1 d PDU C 3
H26C H 1.1524 0.5798 0.1198 0.068 Uiso 0.452(5) 1 calc PR C 3
C27C C 1.292(3) 0.3578(17) 0.1803(15) 0.068(4) Uani 0.452(5) 1 d PDU C 3
H27C H 1.3759 0.3708 0.1056 0.082 Uiso 0.452(5) 1 calc PR C 3
C28C C 1.298(3) 0.2313(18) 0.2634(14) 0.071(4) Uani 0.452(5) 1 d PDU C 3
H28C H 1.3699 0.1440 0.2444 0.085 Uiso 0.452(5) 1 calc PR C 3
C29C C 1.1871(17) 0.2137(14) 0.3991(13) 0.054(3) Uani 0.452(5) 1 d PDU C 3
H29C H 1.2051 0.1263 0.4739 0.065 Uiso 0.452(5) 1 calc PR C 3
C30C C 1.0567(18) 0.3407(13) 0.4003(13) 0.045(2) Uani 0.452(5) 1 d PDU C 3
C31C C 0.9442(12) 0.1753(8) 0.6169(8) 0.061(2) Uani 0.452(5) 1 d PDU C 3
H31G H 0.9577 0.0901 0.5700 0.091 Uiso 0.452(5) 1 calc PR C 3
H31H H 0.8420 0.1619 0.6816 0.091 Uiso 0.452(5) 1 calc PR C 3
H31I H 1.0532 0.1740 0.6659 0.091 Uiso 0.452(5) 1 calc PR C 3

loop_
_atom_site_aniso_label
_atom_site_aniso_U_11
_atom_site_aniso_U_22
_atom_site_aniso_U_33
_atom_site_aniso_U_23
_atom_site_aniso_U_13
_atom_site_aniso_U_12
C1B 0.047(7) 0.037(3) 0.067(4) -0.009(3) -0.002(7) 0.003(5)
C2B 0.048(7) 0.041(3) 0.069(4) -0.017(3) 0.003(5) -0.006(5)
C3B 0.062(7) 0.039(3) 0.065(4) -0.013(3) -0.008(5) 0.017(6)
C4B 0.055(7) 0.034(4) 0.067(4) -0.014(3) -0.010(6) 0.007(6)
C5B 0.031(5) 0.044(4) 0.047(3) -0.001(3) -0.020(4) 0.018(4)
C6B 0.039(3) 0.039(3) 0.047(3) -0.004(2) -0.019(3) 0.018(2)
C7B 0.036(3) 0.038(3) 0.050(3) -0.002(2) -0.014(2) 0.009(3)
C8B 0.038(6) 0.038(3) 0.059(4) -0.004(3) -0.010(4) 0.006(5)
C9B 0.077(7) 0.032(5) 0.061(4) -0.014(4) -0.018(5) 0.002(4)
C10B 0.078(6) 0.038(6) 0.052(6) -0.009(5) -0.008(5) 0.003(5)
C11B 0.093(7) 0.035(5) 0.055(6) -0.012(4) -0.008(5) -0.002(5)
C12B 0.081(6) 0.033(6) 0.055(6) -0.008(4) -0.017(5) -0.003(5)
C13B 0.060(6) 0.061(5) 0.066(5) -0.023(5) -0.012(6) -0.003(4)
C14B 0.049(6) 0.075(7) 0.077(8) -0.031(6) -0.001(6) -0.009(5)
C15B 0.061(8) 0.074(7) 0.072(8) -0.036(6) 0.012(6) -0.021(6)
C16B 0.047(6) 0.073(7) 0.077(7) -0.034(6) 0.007(6) -0.012(5)
N1B 0.058(7) 0.032(4) 0.059(4) -0.012(3) -0.015(5) 0.004(4)
N2B 0.048(6) 0.045(4) 0.054(4) -0.010(3) -0.015(5) 0.010(4)
O1B 0.082(11) 0.040(4) 0.073(8) -0.002(4) 0.011(7) 0.019(6)
O2B 0.066(12) 0.026(4) 0.063(4) -0.021(4) -0.004(6) -0.012(6)
O3B 0.053(10) 0.051(6) 0.036(4) 0.010(4) 0.005(6) -0.014(6)
O4B 0.054(10) 0.033(3) 0.095(8) -0.005(4) 0.002(8) 0.004(5)
S1B 0.053(3) 0.046(3) 0.069(3) -0.009(2) -0.015(3) 0.024(2)
S2B 0.044(3) 0.037(2) 0.074(3) -0.0182(18) -0.004(2) -0.001(2)
C17B 0.049(3) 0.038(3) 0.061(4) 0.000(3) -0.019(4) 0.005(3)
C18B 0.041(4) 0.046(4) 0.064(5) -0.004(3) -0.007(4) -0.004(3)
C19B 0.040(6) 0.062(6) 0.066(6) -0.009(4) -0.008(4) -0.017(4)
C20B 0.041(7) 0.081(7) 0.071(6) -0.025(5) -0.003(5) -0.013(5)
C21B 0.041(7) 0.076(6) 0.082(7) -0.026(5) -0.006(5) 0.009(5)
C22B 0.030(5) 0.051(5) 0.072(6) -0.017(4) -0.016(4) 0.003(4)
C23B 0.036(3) 0.045(4) 0.061(5) -0.005(3) -0.012(3) 0.006(4)
C24B 0.037(3) 0.041(4) 0.052(4) 0.003(3) -0.016(3) 0.012(3)
C25B 0.036(5) 0.054(4) 0.059(4) -0.008(3) -0.016(4) 0.007(4)
C26B 0.047(7) 0.077(5) 0.061(4) -0.013(4) -0.020(5) 0.002(6)
C27B 0.051(8) 0.092(7) 0.075(5) -0.033(4) -0.011(6) -0.002(7)
C28B 0.052(8) 0.080(6) 0.090(6) -0.038(5) -0.016(6) 0.009(6)
C29B 0.042(6) 0.055(4) 0.085(5) -0.021(4) -0.024(5) 0.008(5)
C30B 0.042(5) 0.048(3) 0.067(4) -0.010(3) -0.019(4) 0.003(4)
C31B 0.086(7) 0.046(4) 0.081(5) 0.007(4) 0.001(5) 0.003(3)
C1C 0.030(5) 0.034(3) 0.043(3) -0.001(3) 0.000(4) -0.007(4)
C2C 0.029(3) 0.031(3) 0.045(3) -0.002(2) 0.003(2) -0.013(3)
C3C 0.035(3) 0.032(3) 0.046(3) 0.003(2) 0.000(3) -0.010(3)
C4C 0.035(6) 0.037(4) 0.047(3) 0.003(2) -0.002(5) -0.011(5)
C5C 0.029(6) 0.036(4) 0.046(4) -0.001(3) -0.001(6) -0.005(5)
C6C 0.041(5) 0.031(3) 0.044(3) 0.001(2) -0.003(4) 0.004(5)
C7C 0.032(5) 0.028(3) 0.046(3) -0.007(3) -0.009(4) -0.014(4)
C8C 0.023(6) 0.032(3) 0.049(4) -0.003(3) -0.012(6) 0.006(5)
C9C 0.051(6) 0.038(5) 0.040(4) 0.001(4) -0.001(5) -0.003(4)
C10C 0.049(6) 0.049(7) 0.047(7) -0.004(5) 0.010(6) -0.006(5)
C11C 0.056(7) 0.044(6) 0.045(7) -0.003(5) 0.007(6) -0.004(6)
C12C 0.051(6) 0.041(6) 0.048(6) -0.008(5) 0.002(5) -0.004(5)
C13C 0.033(5) 0.051(5) 0.051(4) -0.015(4) 0.007(5) -0.001(4)
C14C 0.025(5) 0.058(6) 0.055(7) -0.021(5) 0.009(5) -0.002(5)
C15C 0.039(6) 0.060(7) 0.066(8) -0.025(6) 0.028(6) -0.008(5)
C16C 0.026(5) 0.062(7) 0.063(7) -0.016(5) 0.019(5) -0.007(5)
N1C 0.039(6) 0.035(4) 0.042(4) 0.000(3) -0.003(4) -0.003(4)
N2C 0.018(5) 0.040(4) 0.042(4) -0.004(3) -0.009(4) 0.009(4)
O1C 0.032(6) 0.032(3) 0.035(5) -0.008(3) 0.024(5) -0.004(4)
O2C 0.059(9) 0.042(6) 0.048(4) 0.009(5) -0.009(6) -0.012(8)
O3C 0.059(12) 0.057(6) 0.046(4) 0.012(5) 0.008(7) -0.003(8)
O4C 0.032(9) 0.031(4) 0.045(6) -0.002(4) 0.002(7) 0.007(6)
S1C 0.045(3) 0.029(2) 0.052(3) 0.003(2) 0.013(2) -0.006(2)
S2C 0.041(3) 0.030(2) 0.047(2) 0.0032(17) -0.011(2) -0.0077(18)
C17C 0.039(3) 0.036(3) 0.051(4) 0.001(3) -0.008(3) -0.010(3)
C18C 0.040(5) 0.043(3) 0.056(4) -0.003(3) -0.004(4) -0.021(4)
C19C 0.057(7) 0.061(5) 0.058(4) -0.011(4) -0.008(6) -0.018(6)
C20C 0.058(9) 0.075(6) 0.073(6) -0.027(4) -0.004(7) -0.016(7)
C21C 0.052(9) 0.063(5) 0.094(7) -0.032(5) -0.013(7) -0.017(6)
C22C 0.055(7) 0.044(4) 0.087(6) -0.013(4) -0.009(7) -0.018(6)
C23C 0.043(5) 0.039(3) 0.066(4) -0.003(3) -0.006(4) -0.020(4)
C24C 0.040(3) 0.034(4) 0.061(4) 0.007(3) -0.008(4) -0.018(3)
C25C 0.032(3) 0.045(4) 0.063(5) -0.002(3) -0.006(4) -0.022(3)
C26C 0.021(6) 0.068(6) 0.075(6) 0.003(5) -0.003(4) -0.023(5)
C27C 0.024(6) 0.086(7) 0.092(7) -0.014(5) 0.003(5) -0.016(5)
C28C 0.021(7) 0.086(7) 0.099(8) -0.014(6) -0.003(5) 0.005(5)
C29C 0.019(5) 0.059(5) 0.083(6) -0.009(5) -0.016(4) -0.004(4)
C30C 0.029(3) 0.042(4) 0.064(5) -0.005(3) -0.008(4) -0.012(3)
C31C 0.062(6) 0.041(4) 0.069(5) 0.011(3) -0.016(4) -0.008(4)

loop_
_atom_type_symbol
_atom_type_description
_atom_type_scat_dispersion_real
_atom_type_scat_dispersion_imag
_atom_type_scat_source
C C 0.0033 0.0016 'International Tables Vol C Tables 4.2.6.8 and 6.1.1.4'
H H 0.0000 0.0000 'International Tables Vol C Tables 4.2.6.8 and 6.1.1.4'
N N 0.0061 0.0033 'International Tables Vol C Tables 4.2.6.8 and 6.1.1.4'
O O 0.0106 0.0060 'International Tables Vol C Tables 4.2.6.8 and 6.1.1.4'
S S 0.1246 0.1234 'International Tables Vol C Tables 4.2.6.8 and 6.1.1.4'

loop_
_geom_angle_atom_site_label_1
_geom_angle_atom_site_label_2
_geom_angle_atom_site_label_3
_geom_angle
O1A C1A N1A 129.0
O1A C1A C2A 124.6
N1A C1A C2A 106.3
C3A C2A C1A 107.6
C3A C2A S1A 131.6
C1A C2A S1A 120.8
C2A C3A C4A 105.4
C2A C3A S2A 132.9
C4A C3A S2A 121.7
O2A C4A N1A 123.0
O2A C4A C3A 125.8
N1A C4A C3A 111.3
O3A C5A N2A 129.2
O3A C5A C6A 128.6
N2A C5A C6A 102.2
C7A C6A C5A 111.9
C7A C6A S1A 131.3
C5A C6A S1A 116.7
C6A C7A C8A 108.5
C6A C7A S2A 132.9
C8A C7A S2A 118.6
O4A C8A N2A 124.0
O4A C8A C7A 128.5
N2A C8A C7A 107.5
N1A C9A C10A 120.7
N1A C9A C12A 119.4
C10A C9A C12A 89.1
N1A C9A H9A 108.7
C10A C9A H9A 108.7
C12A C9A H9A 108.7
C9A C10A C11A 87.4
C9A C10A H10A 114.1
C11A C10A H10A 114.1
C9A C10A H10B 114.1
C11A C10A H10B 114.1
H10A C10A H10B 111.3
C12A C11A C10A 89.5
C12A C11A H11A 113.7
C10A C11A H11A 113.7
C12A C11A H11B 113.7
C10A C11A H11B 113.7
H11A C11A H11B 111.0
C11A C12A C9A 87.1
C11A C12A H12A 114.1
C9A C12A H12A 114.1
C11A C12A H12B 114.1
C9A C12A H12B 114.1
H12A C12A H12B 111.3
N2A C13A C16A 122.0
N2A C13A C14A 119.3
C16A C13A C14A 89.3
N2A C13A H13A 108.2
C16A C13A H13A 108.2
C14A C13A H13A 108.2
C13A C14A C15A 87.3
C13A C14A H14A 114.1
C15A C14A H14A 114.1
C13A C14A H14B 114.1
C15A C14A H14B 114.1
H14A C14A H14B 111.3
C14A C15A C16A 86.9
C14A C15A H15A 114.2
C16A C15A H15A 114.2
C14A C15A H15B 114.2
C16A C15A H15B 114.2
H15A C15A H15B 111.3
C13A C16A C15A 87.7
C13A C16A H16A 114.0
C15A C16A H16A 114.0
C13A C16A H16B 114.0
C15A C16A H16B 114.0
H16A C16A H16B 111.2
C4A N1A C1A 109.4
C4A N1A C9A 124.6
C1A N1A C9A 125.1
C8A N2A C5A 109.8
C8A N2A C13A 127.4
C5A N2A C13A 122.4
C2A S1A C6A 95.8
C3A S2A C7A 95.6
C18A C17A C30A 124.6
C18A C17A C31A 119.6
C30A C17A C31A 115.8
C19A C18A C17A 121.8
C19A C18A C23A 123.2
C17A C18A C23A 115.0
C20A C19A C18A 120.6
C20A C19A H19A 119.7
C18A C19A H19A 119.7
C19A C20A C21A 119.8
C19A C20A H20A 120.1
C21A C20A H20A 120.1
C22A C21A C20A 119.3
C22A C21A H21A 120.3
C20A C21A H21A 120.3
C21A C22A C23A 122.9
C21A C22A H22A 118.6
C23A C22A H22A 118.6
C24A C23A C22A 121.3
C24A C23A C18A 124.6
C22A C23A C18A 114.1
C23A C24A C25A 116.7
C23A C24A H24A 121.6
C25A C24A H24A 121.6
C24A C25A C30A 123.6
C24A C25A C26A 123.8
C30A C25A C26A 112.6
C27A C26A C25A 124.1
C27A C26A H26A 117.9
C25A C26A H26A 117.9
C26A C27A C28A 118.3
C26A C27A H27A 120.9
C28A C27A H27A 120.9
C29A C28A C27A 123.4
C29A C28A H28A 118.3
C27A C28A H28A 118.3
C28A C29A C30A 120.6
C28A C29A H29A 119.7
C30A C29A H29A 119.7
C17A C30A C25A 115.4
C17A C30A C29A 123.5
C25A C30A C29A 121.0
C17A C31A H31A 109.5
C17A C31A H31B 109.5
H31A C31A H31B 109.5
C17A C31A H31C 109.5
H31A C31A H31C 109.5
H31B C31A H31C 109.5
O1B C1B N1B 123.6(12)
O1B C1B C2B 132.3(10)
N1B C1B C2B 103.2(7)
C3B C2B C1B 110.4(8)
C3B C2B S1B 119.6(9)
C1B C2B S1B 129.9(9)
C2B C3B C4B 105.6(7)
C2B C3B S2B 130.4(10)
C4B C3B S2B 123.3(9)
O2B C4B N1B 122.8(11)
O2B C4B C3B 129.2(9)
N1B C4B C3B 107.8(7)
O3B C5B N2B 128.8(10)
O3B C5B C6B 125.7(9)
N2B C5B C6B 105.5(8)
C7B C6B C5B 109.3(7)
C7B C6B C17B 109.8(9)
C5B C6B C17B 103.7(12)
C7B C6B S1B 123.7(9)
C5B C6B S1B 101.3(9)
C17B C6B S1B 107.1(7)
C6B C7B C24B 113.1(10)
C6B C7B C8B 101.5(7)
C24B C7B C8B 109.8(14)
C6B C7B S2B 116.4(9)
C24B C7B S2B 113.8(7)
C8B C7B S2B 100.5(12)
O4B C8B N2B 128.9(10)
O4B C8B C7B 120.7(9)
N2B C8B C7B 110.2(8)
C10B C9B N1B 121.5(9)
C10B C9B C12B 91.7(8)
N1B C9B C12B 120.1(9)
C10B C9B H9B 107.3
N1B C9B H9B 107.3
C12B C9B H9B 107.3
C9B C10B C11B 86.8(7)
C9B C10B H10C 114.2
C11B C10B H10C 114.2
C9B C10B H10D 114.2
C11B C10B H10D 114.2
H10C C10B H10D 111.4
C10B C11B C12B 89.0(7)
C10B C11B H11C 113.8
C12B C11B H11C 113.8
C10B C11B H11D 113.8
C12B C11B H11D 113.8
H11C C11B H11D 111.0
C9B C12B C11B 82.5(8)
C9B C12B H12C 114.9
C11B C12B H12C 114.9
C9B C12B H12D 114.9
C11B C12B H12D 114.9
H12C C12B H12D 111.9
N2B C13B C14B 121.7(10)
N2B C13B C16B 117.2(9)
C14B C13B C16B 86.4(8)
N2B C13B H13B 109.8
C14B C13B H13B 109.8
C16B C13B H13B 109.8
C13B C14B C15B 90.3(8)
C13B C14B H14C 113.6
C15B C14B H14C 113.6
C13B C14B H14D 113.6
C15B C14B H14D 113.6
H14C C14B H14D 110.9
C14B C15B C16B 87.2(7)
C14B C15B H15C 114.1
C16B C15B H15C 114.1
C14B C15B H15D 114.1
C16B C15B H15D 114.1
H15C C15B H15D 111.3
C15B C16B C13B 86.5(7)
C15B C16B H16C 114.2
C13B C16B H16C 114.2
C15B C16B H16D 114.2
C13B C16B H16D 114.2
H16C C16B H16D 111.4
C4B N1B C1B 112.7(9)
C4B N1B C9B 122.7(8)
C1B N1B C9B 123.7(8)
C8B N2B C5B 111.7(8)
C8B N2B C13B 126.3(9)
C5B N2B C13B 121.2(9)
C2B S1B C6B 99.1(6)
C3B S2B C7B 99.6(7)
C18B C17B C30B 110.3(9)
C18B C17B C31B 109.6(8)
C30B C17B C31B 110.4(8)
C18B C17B C6B 104.3(9)
C30B C17B C6B 101.7(9)
C31B C17B C6B 120.0(9)
C19B C18B C23B 122.3(11)
C19B C18B C17B 126.2(10)
C23B C18B C17B 111.5(10)
C20B C19B C18B 120.5(12)
C20B C19B H19B 119.7
C18B C19B H19B 119.7
C19B C20B C21B 118.2(12)
C19B C20B H20B 120.9
C21B C20B H20B 120.9
C22B C21B C20B 117.2(13)
C22B C21B H21B 121.4
C20B C21B H21B 121.4
C21B C22B C23B 125.2(12)
C21B C22B H22B 117.4
C23B C22B H22B 117.4
C22B C23B C18B 114.8(11)
C22B C23B C24B 128.7(9)
C18B C23B C24B 114.6(9)
C23B C24B C25B 106.0(9)
C23B C24B C7B 106.7(9)
C25B C24B C7B 104.6(9)
C23B C24B H24B 113.0
C25B C24B H24B 113.0
C7B C24B H24B 113.0
C30B C25B C26B 116.3(11)
C30B C25B C24B 116.3(10)
C26B C25B C24B 126.4(10)
C25B C26B C27B 120.4(11)
C25B C26B H26B 119.8
C27B C26B H26B 119.8
C28B C27B C26B 121.8(13)
C28B C27B H27B 119.1
C26B C27B H27B 119.1
C27B C28B C29B 121.2(13)
C27B C28B H28B 119.4
C29B C28B H28B 119.4
C30B C29B C28B 114.1(10)
C30B C29B H29B 123.0
C28B C29B H29B 123.0
C25B C30B C29B 125.3(11)
C25B C30B C17B 112.9(10)
C29B C30B C17B 121.9(9)
C17B C31B H31D 109.5
C17B C31B H31E 109.5
H31D C31B H31E 109.5
C17B C31B H31F 109.5
H31D C31B H31F 109.5
H31E C31B H31F 109.5
O1C C1C N1C 124.4(11)
O1C C1C C2C 132.0(9)
N1C C1C C2C 103.2(7)
C3C C2C C1C 110.6(8)
C3C C2C C17C 116.2(12)
C1C C2C C17C 100.8(15)
C3C C2C S1C 123.3(10)
C1C C2C S1C 101.5(12)
C17C C2C S1C 101.2(8)
C2C C3C C4C 105.5(7)
C2C C3C C24C 105.6(13)
C4C C3C C24C 107.8(18)
C2C C3C S2C 120.6(10)
C4C C3C S2C 110.6(16)
C24C C3C S2C 106.2(8)
O2C C4C N1C 122.5(12)
O2C C4C C3C 129.1(10)
N1C C4C C3C 108.1(7)
O3C C5C N2C 128.9(11)
O3C C5C C6C 125.0(9)
N2C C5C C6C 105.5(8)
C7C C6C C5C 109.5(8)
C7C C6C S1C 123.1(9)
C5C C6C S1C 126.8(9)
C6C C7C C8C 101.6(7)
C6C C7C S2C 127.3(8)
C8C C7C S2C 130.9(8)
O4C C8C N2C 128.4(10)
O4C C8C C7C 120.9(9)
N2C C8C C7C 110.4(8)
C10C C9C N1C 120.3(9)
C10C C9C C12C 91.6(7)
N1C C9C C12C 119.4(9)
C10C C9C H9C 108.0
N1C C9C H9C 108.0
C12C C9C H9C 108.0
C9C C10C C11C 87.2(8)
C9C C10C H10E 114.1
C11C C10C H10E 114.1
C9C C10C H10F 114.1
C11C C10C H10F 114.1
H10E C10C H10F 111.3
C10C C11C C12C 89.2(7)
C10C C11C H11E 113.8
C12C C11C H11E 113.8
C10C C11C H11F 113.8
C12C C11C H11F 113.8
H11E C11C H11F 111.0
C9C C12C C11C 83.0(8)
C9C C12C H12E 114.8
C11C C12C H12E 114.8
C9C C12C H12F 114.8
C11C C12C H12F 114.8
H12E C12C H12F 111.9
N2C C13C C14C 122.8(10)
N2C C13C C16C 117.5(9)
C14C C13C C16C 86.9(8)
N2C C13C H13C 109.2
C14C C13C H13C 109.2
C16C C13C H13C 109.2
C13C C14C C15C 91.1(8)
C13C C14C H14E 113.5
C15C C14C H14E 113.5
C13C C14C H14F 113.5
C15C C14C H14F 113.5
H14E C14C H14F 110.8
C14C C15C C16C 87.6(7)
C14C C15C H15E 114.1
C16C C15C H15E 114.1
C14C C15C H15F 114.1
C16C C15C H15F 114.1
H15E C15C H15F 111.2
C15C C16C C13C 87.3(7)
C15C C16C H16E 114.1
C13C C16C H16E 114.1
C15C C16C H16F 114.1
C13C C16C H16F 114.1
H16E C16C H16F 111.3
C4C N1C C1C 112.7(8)
C4C N1C C9C 122.8(8)
C1C N1C C9C 123.7(8)
C8C N2C C5C 112.2(8)
C8C N2C C13C 126.6(9)
C5C N2C C13C 120.9(9)
C6C S1C C2C 100.4(6)
C7C S2C C3C 103.6(7)
C18C C17C C31C 110.9(9)
C18C C17C C30C 109.9(9)
C31C C17C C30C 109.6(8)
C18C C17C C2C 104.3(9)
C31C C17C C2C 119.9(9)
C30C C17C C2C 101.6(9)
C19C C18C C23C 122.6(11)
C19C C18C C17C 126.0(10)
C23C C18C C17C 111.1(10)
C20C C19C C18C 120.2(12)
C20C C19C H19C 119.9
C18C C19C H19C 119.9
C19C C20C C21C 117.6(13)
C19C C20C H20C 121.2
C21C C20C H20C 121.2
C22C C21C C20C 117.9(12)
C22C C21C H21C 121.1
C20C C21C H21C 121.1
C21C C22C C23C 125.4(12)
C21C C22C H22C 117.3
C23C C22C H22C 117.3
C22C C23C C18C 114.5(11)
C22C C23C C24C 130.3(9)
C18C C23C C24C 115.1(10)
C23C C24C C25C 106.9(10)
C23C C24C C3C 107.5(9)
C25C C24C C3C 104.5(9)
C23C C24C H24C 112.5
C25C C24C H24C 112.5
C3C C24C H24C 112.5
C30C C25C C26C 115.0(11)
C30C C25C C24C 116.0(10)
C26C C25C C24C 127.7(10)
C25C C26C C27C 120.5(11)
C25C C26C H26C 119.8
C27C C26C H26C 119.8
C28C C27C C26C 122.5(13)
C28C C27C H27C 118.7
C26C C27C H27C 118.7
C27C C28C C29C 120.3(12)
C27C C28C H28C 119.9
C29C C28C H28C 119.9
C30C C29C C28C 113.3(10)
C30C C29C H29C 123.3
C28C C29C H29C 123.3
C25C C30C C29C 126.1(11)
C25C C30C C17C 113.2(10)
C29C C30C C17C 120.6(9)
C17C C31C H31G 109.5
C17C C31C H31H 109.5
H31G C31C H31H 109.5
C17C C31C H31I 109.5
H31G C31C H31I 109.5
H31H C31C H31I 109.5

loop_
_geom_bond_atom_site_label_1
_geom_bond_atom_site_label_2
_geom_bond_distance
C1A O1A 1.1897
C1A N1A 1.3747
C1A C2A 1.5547
C2A C3A 1.3654
C2A S1A 1.7279
C3A C4A 1.4904
C3A S2A 1.7064
C4A O2A 1.2380
C4A N1A 1.3602
C5A O3A 1.1753
C5A N2A 1.4204
C5A C6A 1.5017
C6A C7A 1.3007
C6A S1A 1.7803
C7A C8A 1.4328
C7A S2A 1.7612
C8A O4A 1.2234
C8A N2A 1.4130
C9A N1A 1.4678
C9A C10A 1.5245
C9A C12A 1.5419
C9A H9A 1.0000
C10A C11A 1.5325
C10A H10A 0.9900
C10A H10B 0.9900
C11A C12A 1.5222
C11A H11A 0.9900
C11A H11B 0.9900
C12A H12A 0.9900
C12A H12B 0.9900
C13A N2A 1.4482
C13A C16A 1.5209
C13A C14A 1.5405
C13A H13A 1.0000
C14A C15A 1.5600
C14A H14A 0.9900
C14A H14B 0.9900
C15A C16A 1.5675
C15A H15A 0.9900
C15A H15B 0.9900
C16A H16A 0.9900
C16A H16B 0.9900
C17A C18A 1.3992
C17A C30A 1.4113
C17A C31A 1.5324
C18A C19A 1.3589
C18A C23A 1.4420
C19A C20A 1.3446
C19A H19A 0.9500
C20A C21A 1.4401
C20A H20A 0.9500
C21A C22A 1.3556
C21A H21A 0.9500
C22A C23A 1.4222
C22A H22A 0.9500
C23A C24A 1.3827
C24A C25A 1.3925
C24A H24A 0.9500
C25A C30A 1.4425
C25A C26A 1.5001
C26A C27A 1.3741
C26A H26A 0.9500
C27A C28A 1.3800
C27A H27A 0.9500
C28A C29A 1.3368
C28A H28A 0.9500
C29A C30A 1.4456
C29A H29A 0.9500
C31A H31A 0.9800
C31A H31B 0.9800
C31A H31C 0.9800
C1B O1B 1.184(10)
C1B N1B 1.410(12)
C1B C2B 1.501(12)
C2B C3B 1.397(10)
C2B S1B 1.704(13)
C3B C4B 1.479(13)
C3B S2B 1.719(12)
C4B O2B 1.200(11)
C4B N1B 1.378(11)
C5B O3B 1.232(11)
C5B N2B 1.400(11)
C5B C6B 1.533(13)
C6B C7B 1.467(10)
C6B C17B 1.605(17)
C6B S1B 1.920(12)
C7B C24B 1.518(15)
C7B C8B 1.554(12)
C7B S2B 1.855(13)
C8B O4B 1.237(10)
C8B N2B 1.362(11)
C9B C10B 1.498(13)
C9B N1B 1.511(11)
C9B C12B 1.572(14)
C9B H9B 1.0000
C10B C11B 1.544(12)
C10B H10C 0.9900
C10B H10D 0.9900
C11B C12B 1.597(14)
C11B H11C 0.9900
C11B H11D 0.9900
C12B H12C 0.9900
C12B H12D 0.9900
C13B N2B 1.409(11)
C13B C14B 1.503(13)
C13B C16B 1.577(13)
C13B H13B 1.0000
C14B C15B 1.514(14)
C14B H14C 0.9900
C14B H14D 0.9900
C15B C16B 1.544(13)
C15B H15C 0.9900
C15B H15D 0.9900
C16B H16C 0.9900
C16B H16D 0.9900
C17B C18B 1.521(15)
C17B C30B 1.522(16)
C17B C31B 1.527(5)
C18B C19B 1.342(15)
C18B C23B 1.427(13)
C19B C20B 1.320(16)
C19B H19B 0.9500
C20B C21B 1.530(13)
C20B H20B 0.9500
C21B C22B 1.250(15)
C21B H21B 0.9500
C22B C23B 1.383(14)
C22B H22B 0.9500
C23B C24B 1.486(15)
C24B C25B 1.498(16)
C24B H24B 1.0000
C25B C30B 1.348(13)
C25B C26B 1.437(15)
C26B C27B 1.459(14)
C26B H26B 0.9500
C27B C28B 1.228(13)
C27B H27B 0.9500
C28B C29B 1.549(13)
C28B H28B 0.9500
C29B C30B 1.413(14)
C29B H29B 0.9500
C31B H31D 0.9800
C31B H31E 0.9800
C31B H31F 0.9800
C1C O1C 1.183(10)
C1C N1C 1.411(12)
C1C C2C 1.499(12)
C2C C3C 1.398(10)
C2C C17C 1.68(2)
C2C S1C 1.913(14)
C3C C4C 1.480(13)
C3C C24C 1.72(2)
C3C S2C 1.813(16)
C4C O2C 1.201(11)
C4C N1C 1.377(11)
C5C O3C 1.231(11)
C5C N2C 1.400(11)
C5C C6C 1.532(13)
C6C C7C 1.460(11)
C6C S1C 1.663(13)
C7C C8C 1.554(12)
C7C S2C 1.665(12)
C8C O4C 1.237(10)
C8C N2C 1.359(11)
C9C C10C 1.501(14)
C9C N1C 1.513(11)
C9C C12C 1.573(14)
C9C H9C 1.0000
C10C C11C 1.542(13)
C10C H10E 0.9900
C10C H10F 0.9900
C11C C12C 1.596(14)
C11C H11E 0.9900
C11C H11F 0.9900
C12C H12E 0.9900
C12C H12F 0.9900
C13C N2C 1.409(11)
C13C C14C 1.499(13)
C13C C16C 1.574(13)
C13C H13C 1.0000
C14C C15C 1.513(14)
C14C H14E 0.9900
C14C H14F 0.9900
C15C C16C 1.541(13)
C15C H15E 0.9900
C15C H15F 0.9900
C16C H16E 0.9900
C16C H16F 0.9900
C17C C18C 1.516(15)
C17C C31C 1.522(6)
C17C C30C 1.525(16)
C18C C19C 1.343(15)
C18C C23C 1.428(13)
C19C C20C 1.319(16)
C19C H19C 0.9500
C20C C21C 1.530(13)
C20C H20C 0.9500
C21C C22C 1.251(15)
C21C H21C 0.9500
C22C C23C 1.381(14)
C22C H22C 0.9500
C23C C24C 1.482(15)
C24C C25C 1.500(16)
C24C H24C 1.0000
C25C C30C 1.347(13)
C25C C26C 1.438(15)
C26C C27C 1.460(14)
C26C H26C 0.9500
C27C C28C 1.230(13)
C27C H27C 0.9500
C28C C29C 1.550(13)
C28C H28C 0.9500
C29C C30C 1.414(14)
C29C H29C 0.9500
C31C H31G 0.9800
C31C H31H 0.9800
C31C H31I 0.9800

loop_
_geom_torsion_atom_site_label_1
_geom_torsion_atom_site_label_2
_geom_torsion_atom_site_label_3
_geom_torsion_atom_site_label_4
_geom_torsion
O1A C1A C2A C3A 177.7
N1A C1A C2A C3A 0.3
O1A C1A C2A S1A -5.3
N1A C1A C2A S1A 177.3
C1A C2A C3A C4A -0.7
S1A C2A C3A C4A -177.4
C1A C2A C3A S2A -179.8
S1A C2A C3A S2A 3.6
C2A C3A C4A O2A -177.1
S2A C3A C4A O2A 2.0
C2A C3A C4A N1A 1.0
S2A C3A C4A N1A -179.8
O3A C5A C6A C7A -178.1
N2A C5A C6A C7A 0.7
O3A C5A C6A S1A -1.1
N2A C5A C6A S1A 177.7
C5A C6A C7A C8A -2.5
S1A C6A C7A C8A -178.9
C5A C6A C7A S2A 177.5
S1A C6A C7A S2A 1.0
C6A C7A C8A O4A -179.4
S2A C7A C8A O4A 0.7
C6A C7A C8A N2A 3.2
S2A C7A C8A N2A -176.7
N1A C9A C10A C11A 143.8
C12A C9A C10A C11A 19.6
C9A C10A C11A C12A -19.9
C10A C11A C12A C9A 19.7
N1A C9A C12A C11A -145.0
C10A C9A C12A C11A -19.8
N2A C13A C14A C15A 149.4
C16A C13A C14A C15A 22.5
C13A C14A C15A C16A -21.8
N2A C13A C16A C15A -147.0
C14A C13A C16A C15A -22.4
C14A C15A C16A C13A 22.1
O2A C4A N1A C1A 177.3
C3A C4A N1A C1A -0.9
O2A C4A N1A C9A -13.5
C3A C4A N1A C9A 168.2
O1A C1A N1A C4A -176.9
C2A C1A N1A C4A 0.4
O1A C1A N1A C9A 14.1
C2A C1A N1A C9A -168.7
C10A C9A N1A C4A 125.0
C12A C9A N1A C4A -126.7
C10A C9A N1A C1A -67.5
C12A C9A N1A C1A 40.7
O4A C8A N2A C5A 179.7
C7A C8A N2A C5A -2.8
O4A C8A N2A C13A -7.6
C7A C8A N2A C13A 170.0
O3A C5A N2A C8A -179.8
C6A C5A N2A C8A 1.3
O3A C5A N2A C13A 7.0
C6A C5A N2A C13A -171.8
C16A C13A N2A C8A 60.8
C14A C13A N2A C8A -48.7
C16A C13A N2A C5A -127.3
C14A C13A N2A C5A 123.3
C3A C2A S1A C6A -1.3
C1A C2A S1A C6A -177.5
C7A C6A S1A C2A -0.9
C5A C6A S1A C2A -177.2
C2A C3A S2A C7A -2.8
C4A C3A S2A C7A 178.3
C6A C7A S2A C3A 0.6
C8A C7A S2A C3A -179.5
C30A C17A C18A C19A 175.9
C31A C17A C18A C19A -2.6
C30A C17A C18A C23A -1.2
C31A C17A C18A C23A -179.7
C17A C18A C19A C20A -179.9
C23A C18A C19A C20A -3.0
C18A C19A C20A C21A 0.6
C19A C20A C21A C22A 1.6
C20A C21A C22A C23A -1.4
C21A C22A C23A C24A -178.6
C21A C22A C23A C18A -0.8
C19A C18A C23A C24A -179.2
C17A C18A C23A C24A -2.2
C19A C18A C23A C22A 3.1
C17A C18A C23A C22A -179.8
C22A C23A C24A C25A -179.1
C18A C23A C24A C25A 3.4
C23A C24A C25A C30A -1.4
C23A C24A C25A C26A 178.7
C24A C25A C26A C27A 177.7
C30A C25A C26A C27A -2.3
C25A C26A C27A C28A 1.1
C26A C27A C28A C29A 1.0
C27A C28A C29A C30A -1.5
C18A C17A C30A C25A 3.0
C31A C17A C30A C25A -178.5
C18A C17A C30A C29A 179.6
C31A C17A C30A C29A -1.9
C24A C25A C30A C17A -1.6
C26A C25A C30A C17A 178.3
C24A C25A C30A C29A -178.3
C26A C25A C30A C29A 1.7
C28A C29A C30A C17A -176.3
C28A C29A C30A C25A 0.1
O1B C1B C2B C3B 167(4)
N1B C1B C2B C3B -2(3)
O1B C1B C2B S1B -8(5)
N1B C1B C2B S1B -176.8(17)
C1B C2B C3B C4B 5(3)
S1B C2B C3B C4B -179(2)
C1B C2B C3B S2B 175.5(19)
S1B C2B C3B S2B -9(3)
C2B C3B C4B O2B 179(4)
S2B C3B C4B O2B 7(6)
C2B C3B C4B N1B -7(3)
S2B C3B C4B N1B -177.9(19)
O3B C5B C6B C7B -175(3)
N2B C5B C6B C7B 5(2)
O3B C5B C6B C17B 68(3)
N2B C5B C6B C17B -112.3(15)
O3B C5B C6B S1B -43(3)
N2B C5B C6B S1B 136.7(14)
C5B C6B C7B C24B -114.3(13)
C17B C6B C7B C24B -1.2(11)
S1B C6B C7B C24B 126.8(11)
C5B C6B C7B C8B 3.3(19)
C17B C6B C7B C8B 116.4(15)
S1B C6B C7B C8B -115.6(15)
C5B C6B C7B S2B 111.3(13)
C17B C6B C7B S2B -135.6(9)
S1B C6B C7B S2B -7.6(12)
C6B C7B C8B O4B 174(3)
C24B C7B C8B O4B -66(3)
S2B C7B C8B O4B 54(3)
C6B C7B C8B N2B -11(2)
C24B C7B C8B N2B 109(2)
S2B C7B C8B N2B -130.6(19)
N1B C9B C10B C11B 151.6(10)
C12B C9B C10B C11B 24.3(9)
C9B C10B C11B C12B -23.9(9)
C10B C9B C12B C11B -23.6(9)
N1B C9B C12B C11B -152.0(10)
C10B C11B C12B C9B 22.8(8)
N2B C13B C14B C15B 143.3(11)
C16B C13B C14B C15B 23.4(10)
C13B C14B C15B C16B -23.9(10)
C14B C15B C16B C13B 22.8(10)
N2B C13B C16B C15B -147.0(11)
C14B C13B C16B C15B -23.0(10)
O2B C4B N1B C1B -179(4)
C3B C4B N1B C1B 6(4)
O2B C4B N1B C9B -10(5)
C3B C4B N1B C9B 175.2(18)
O1B C1B N1B C4B -172(3)
C2B C1B N1B C4B -3(3)
O1B C1B N1B C9B 18(4)
C2B C1B N1B C9B -171.9(14)
C10B C9B N1B C4B 124(3)
C12B C9B N1B C4B -123(3)
C10B C9B N1B C1B -68(2)
C12B C9B N1B C1B 45(2)
O4B C8B N2B C5B -170(3)
C7B C8B N2B C5B 15(3)
O4B C8B N2B C13B 0(5)
C7B C8B N2B C13B -174.8(15)
O3B C5B N2B C8B 168(3)
C6B C5B N2B C8B -12(2)
O3B C5B N2B C13B -3(4)
C6B C5B N2B C13B 177.0(14)
C14B C13B N2B C8B -44(3)
C16B C13B N2B C8B 59(2)
C14B C13B N2B C5B 125.5(19)
C16B C13B N2B C5B -131.0(18)
C3B C2B S1B C6B 45.1(17)
C1B C2B S1B C6B -140(2)
C7B C6B S1B C2B -36.6(11)
C5B C6B S1B C2B -159.2(11)
C17B C6B S1B C2B 92.5(9)
C2B C3B S2B C7B -39(2)
C4B C3B S2B C7B 130(2)
C6B C7B S2B C3B 42.1(10)
C24B C7B S2B C3B -92.0(11)
C8B C7B S2B C3B 150.6(11)
C7B C6B C17B C18B -56.6(10)
C5B C6B C17B C18B 60.1(9)
S1B C6B C17B C18B 166.7(8)
C7B C6B C17B C30B 58.1(10)
C5B C6B C17B C30B 174.8(9)
S1B C6B C17B C30B -78.5(8)
C7B C6B C17B C31B -179.8(9)
C5B C6B C17B C31B -63.1(11)
S1B C6B C17B C31B 43.5(11)
C30B C17B C18B C19B 133.8(16)
C31B C17B C18B C19B 12.0(18)
C6B C17B C18B C19B -117.7(16)
C30B C17B C18B C23B -48.0(14)
C31B C17B C18B C23B -169.8(11)
C6B C17B C18B C23B 60.5(13)
C23B C18B C19B C20B -3(3)
C17B C18B C19B C20B 175.4(19)
C18B C19B C20B C21B 3(3)
C19B C20B C21B C22B -9(3)
C20B C21B C22B C23B 16(3)
C21B C22B C23B C18B -15(3)
C21B C22B C23B C24B -179(2)
C19B C18B C23B C22B 8(2)
C17B C18B C23B C22B -170.5(11)
C19B C18B C23B C24B 173.4(14)
C17B C18B C23B C24B -4.8(17)
C22B C23B C24B C25B -141.0(14)
C18B C23B C24B C25B 55.8(14)
C22B C23B C24B C7B 108.0(15)
C18B C23B C24B C7B -55.3(14)
C6B C7B C24B C23B 57.1(11)
C8B C7B C24B C23B -55.4(11)
S2B C7B C24B C23B -167.2(7)
C6B C7B C24B C25B -54.8(12)
C8B C7B C24B C25B -167.4(10)
S2B C7B C24B C25B 80.8(9)
C23B C24B C25B C30B -56.8(15)
C7B C24B C25B C30B 55.7(15)
C23B C24B C25B C26B 134.5(14)
C7B C24B C25B C26B -113.0(15)
C30B C25B C26B C27B 9(2)
C24B C25B C26B C27B 177.2(16)
C25B C26B C27B C28B -4(3)
C26B C27B C28B C29B -5(3)
C27B C28B C29B C30B 9(3)
C26B C25B C30B C29B -4(2)
C24B C25B C30B C29B -174.2(13)
C26B C25B C30B C17B 174.6(13)
C24B C25B C30B C17B 4.7(19)
C28B C29B C30B C25B -4(2)
C28B C29B C30B C17B 177.3(14)
C18B C17B C30B C25B 48.8(15)
C31B C17B C30B C25B 170.1(12)
C6B C17B C30B C25B -61.5(13)
C18B C17B C30B C29B -132.3(14)
C31B C17B C30B C29B -11.0(17)
C6B C17B C30B C29B 117.4(14)
O1C C1C C2C C3C -174(3)
N1C C1C C2C C3C -1(3)
O1C C1C C2C C17C 62(4)
N1C C1C C2C C17C -125(2)
O1C C1C C2C S1C -41(4)
N1C C1C C2C S1C 131.2(19)
C1C C2C C3C C4C 0(3)
C17C C2C C3C C4C 114(2)
S1C C2C C3C C4C -120(2)
C1C C2C C3C C24C -113.8(17)
C17C C2C C3C C24C 0.4(10)
S1C C2C C3C C24C 126.1(12)
C1C C2C C3C S2C 126.1(17)
C17C C2C C3C S2C -119.7(13)
S1C C2C C3C S2C 6.0(16)
C2C C3C C4C O2C 174(4)
C24C C3C C4C O2C -73(5)
S2C C3C C4C O2C 42(5)
C2C C3C C4C N1C 1(3)
C24C C3C C4C N1C 113(2)
S2C C3C C4C N1C -131(2)
O3C C5C C6C C7C 173(3)
N2C C5C C6C C7C 1(2)
O3C C5C C6C S1C -16(4)
N2C C5C C6C S1C 171.9(15)
C5C C6C C7C C8C -5(2)
S1C C6C C7C C8C -176.7(16)
C5C C6C C7C S2C 170.8(15)
S1C C6C C7C S2C -1(2)
C6C C7C C8C O4C -177(3)
S2C C7C C8C O4C 8(4)
C6C C7C C8C N2C 8(2)
S2C C7C C8C N2C -167.4(15)
N1C C9C C10C C11C 148.9(11)
C12C C9C C10C C11C 23.0(10)
C9C C10C C11C C12C -22.7(10)
C10C C9C C12C C11C -22.3(9)
N1C C9C C12C C11C -148.8(10)
C10C C11C C12C C9C 21.7(9)
N2C C13C C14C C15C 141.2(11)
C16C C13C C14C C15C 20.2(10)
C13C C14C C15C C16C -20.6(11)
C14C C15C C16C C13C 19.6(10)
N2C C13C C16C C15C -145.5(11)
C14C C13C C16C C15C -19.8(10)
O2C C4C N1C C1C -176(4)
C3C C4C N1C C1C -2(4)
O2C C4C N1C C9C 15(5)
C3C C4C N1C C9C -171.7(17)
O1C C1C N1C C4C 175(3)
C2C C1C N1C C4C 2(3)
O1C C1C N1C C9C -15(4)
C2C C1C N1C C9C 171.6(15)
C10C C9C N1C C4C 113(2)
C12C C9C N1C C4C -136(2)
C10C C9C N1C C1C -56(3)
C12C C9C N1C C1C 55(2)
O4C C8C N2C C5C 177(3)
C7C C8C N2C C5C -9(3)
O4C C8C N2C C13C 4(4)
C7C C8C N2C C13C 178.6(14)
O3C C5C N2C C8C -167(3)
C6C C5C N2C C8C 5(2)
O3C C5C N2C C13C 7(4)
C6C C5C N2C C13C 178.4(14)
C14C C13C N2C C8C -50(2)
C16C C13C N2C C8C 56(2)
C14C C13C N2C C5C 138.0(18)
C16C C13C N2C C5C -116.6(18)
C7C C6C S1C C2C 35.9(17)
C5C C6C S1C C2C -134.4(17)
C3C C2C S1C C6C -38.7(13)
C1C C2C S1C C6C -163.0(13)
C17C C2C S1C C6C 93.3(10)
C6C C7C S2C C3C -34.9(16)
C8C C7C S2C C3C 139.6(19)
C2C C3C S2C C7C 29.4(13)
C4C C3C S2C C7C 153.0(14)
C24C C3C S2C C7C -90.4(9)
C3C C2C C17C C18C 56.9(12)
C1C C2C C17C C18C 176.5(10)
S1C C2C C17C C18C -79.3(9)
C3C C2C C17C C31C -178.2(9)
C1C C2C C17C C31C -58.6(14)
S1C C2C C17C C31C 45.5(12)
C3C C2C C17C C30C -57.3(11)
C1C C2C C17C C30C 62.3(11)
S1C C2C C17C C30C 166.4(7)
C31C C17C C18C C19C -3.2(19)
C30C C17C C18C C19C -124.5(16)
C2C C17C C18C C19C 127.2(17)
C31C C17C C18C C23C 170.4(11)
C30C C17C C18C C23C 49.1(14)
C2C C17C C18C C23C -59.2(14)
C23C C18C C19C C20C 13(3)
C17C C18C C19C C20C -174(2)
C18C C19C C20C C21C -7(4)
C19C C20C C21C C22C -6(4)
C20C C21C C22C C23C 13(4)
C21C C22C C23C C18C -7(3)
C21C C22C C23C C24C 168(2)
C19C C18C C23C C22C -7(2)
C17C C18C C23C C22C 179.5(13)
C19C C18C C23C C24C 177.5(15)
C17C C18C C23C C24C 3.7(19)
C22C C23C C24C C25C 130.5(18)
C18C C23C C24C C25C -54.5(15)
C22C C23C C24C C3C -117.7(18)
C18C C23C C24C C3C 57.3(15)
C2C C3C C24C C23C -56.8(11)
C4C C3C C24C C23C -169.2(11)
S2C C3C C24C C23C 72.4(11)
C2C C3C C24C C25C 56.6(10)
C4C C3C C24C C25C -55.8(13)
S2C C3C C24C C25C -174.3(8)
C23C C24C C25C C30C 54.2(15)
C3C C24C C25C C30C -59.5(15)
C23C C24C C25C C26C -139.7(15)
C3C C24C C25C C26C 106.5(16)
C30C C25C C26C C27C -9(2)
C24C C25C C26C C27C -175.1(16)
C25C C26C C27C C28C 8(3)
C26C C27C C28C C29C -11(3)
C27C C28C C29C C30C 14(2)
C26C C25C C30C C29C 14(2)
C24C C25C C30C C29C -178.1(13)
C26C C25C C30C C17C -169.8(13)
C24C C25C C30C C17C -2.0(19)
C28C C29C C30C C25C -16(2)
C28C C29C C30C C17C 168.2(13)
C18C C17C C30C C25C -50.9(14)
C31C C17C C30C C25C -173.0(11)
C2C C17C C30C C25C 59.2(14)
C18C C17C C30C C29C 125.5(13)
C31C C17C C30C C29C 3.4(17)
C2C C17C C30C C29C -124.5(14)
